data_7208799
loop_
_publ_author_name
'Xu, Wen-yuan'
'Tian, Xiao-zhao'
'Feng, Xue-feng'
'Huang, Hai-xiao'
'Sun, Gong-ming'
'Song, Yu-mei'
'Luo, Feng'

_publ_section_title
;
 Three new acylamide ligands formed in situ and their application in
 constructing metal--organic frameworks
;
_journal_issue 24
_journal_name_full CrystEngComm
_journal_page_first 8418
_journal_paper_doi 10.1039/c2ce26034d
_journal_volume 14
_journal_year 2012
_chemical_formula_sum 'C50 H39 Cd N6 O7'
_chemical_formula_weight 948.27
_chemical_name_systematic
;
?
;
_space_group_IT_number 2
_symmetry_cell_setting triclinic
_symmetry_space_group_name_Hall '-P 1'
_symmetry_space_group_name_H-M 'P -1'
_atom_sites_solution_hydrogens geom
_atom_sites_solution_primary direct
_atom_sites_solution_secondary difmap
_audit_creation_method SHELXL-97
_cell_angle_alpha 79.486(2)
_cell_angle_beta 85.167(2)
_cell_angle_gamma 88.973(2)
_cell_formula_units_Z 2
_cell_length_a 9.0717(3)
_cell_length_b 9.5953(3)
_cell_length_c 24.5297(9)
_cell_measurement_reflns_used 6550
_cell_measurement_temperature 296(2)
_cell_measurement_theta_max 22.26
_cell_measurement_theta_min 2.34
_cell_volume 2091.88(12)
_computing_cell_refinement 'Bruker SMART'
_computing_data_collection 'Bruker SMART'
_computing_data_reduction 'Bruker SAINT'
_computing_molecular_graphics 'Bruker SHELXTL'
_computing_publication_material 'Bruker SHELXTL'
_computing_structure_refinement 'SHELXL-97 (Sheldrick, 1997)'
_computing_structure_solution 'SHELXS-97 (Sheldrick, 1990)'
_diffrn_ambient_temperature 296(2)
_diffrn_measured_fraction_theta_full 0.999
_diffrn_measured_fraction_theta_max 0.999
_diffrn_measurement_device_type 'CCD area detector'
_diffrn_measurement_method 'phi and omega scans'
_diffrn_radiation_monochromator graphite
_diffrn_radiation_source 'fine-focus sealed tube'
_diffrn_radiation_type MoK\a
_diffrn_radiation_wavelength 0.71073
_diffrn_reflns_av_R_equivalents 0.0519
_diffrn_reflns_av_sigmaI/netI 0.0467
_diffrn_reflns_limit_h_max 10
_diffrn_reflns_limit_h_min -10
_diffrn_reflns_limit_k_max 11
_diffrn_reflns_limit_k_min -11
_diffrn_reflns_limit_l_max 29
_diffrn_reflns_limit_l_min -29
_diffrn_reflns_number 30171
_diffrn_reflns_theta_full 25.00
_diffrn_reflns_theta_max 25.00
_diffrn_reflns_theta_min 1.69
_exptl_absorpt_coefficient_mu 0.586
_exptl_absorpt_correction_T_max 0.9331
_exptl_absorpt_correction_T_min 0.8919
_exptl_absorpt_correction_type multi-scan
_exptl_crystal_colour Colorless
_exptl_crystal_density_diffrn 1.505
_exptl_crystal_density_method 'not measured'
_exptl_crystal_description Block
_exptl_crystal_F_000 970
_exptl_crystal_size_max 0.20
_exptl_crystal_size_mid 0.15
_exptl_crystal_size_min 0.12
_refine_diff_density_max 0.702
_refine_diff_density_min -0.594
_refine_diff_density_rms 0.074
_refine_ls_extinction_coef 0.0026(5)
_refine_ls_extinction_expression Fc^*^=kFc[1+0.001xFc^2^\l^3^/sin(2\q)]^-1/4^
_refine_ls_extinction_method SHELXL
_refine_ls_goodness_of_fit_ref 1.015
_refine_ls_hydrogen_treatment mixed
_refine_ls_matrix_type full
_refine_ls_number_parameters 578
_refine_ls_number_reflns 7354
_refine_ls_number_restraints 0
_refine_ls_restrained_S_all 1.015
_refine_ls_R_factor_all 0.0571
_refine_ls_R_factor_gt 0.0465
_refine_ls_shift/su_max 0.000
_refine_ls_shift/su_mean 0.000
_refine_ls_structure_factor_coef Fsqd
_refine_ls_weighting_details 'calc w=1/[\s^2^(Fo^2^)+(0.0539P)^2^+2.3697P] where P=(Fo^2^+2Fc^2^)/3'
_refine_ls_weighting_scheme calc
_refine_ls_wR_factor_gt 0.1093
_refine_ls_wR_factor_ref 0.1195
_reflns_number_gt 6251
_reflns_number_total 7354
_reflns_threshold_expression >2sigma(I)
_cod_data_source_file c2ce26034d.txt
_cod_data_source_block 3
_cod_depositor_comments
;
The following automatic conversions were performed:

'_symmetry_cell_setting' value 'Triclinic' changed to 'triclinic'
according to /home/saulius/struct/CIF-dictionaries/cif_core.dic
dictionary named 'cif_core.dic' version 2.4.2 from
2011-04-26.

'_exptl_absorpt_correction_type' value 'Multi-scan'
changed to 'multi-scan' according to
/home/saulius/struct/CIF-dictionaries/cif_core.dic dictionary named
'cif_core.dic' version 2.4.2 from 2011-04-26.

Automatic conversion script
Id: cif_fix_values 1891 2012-01-12 08:04:46Z andrius 
;
_cod_original_sg_symbol_H-M P-1
_cod_database_code 7208799

loop_
_symmetry_equiv_pos_as_xyz
'x, y, z'
'-x, -y, -z'

loop_
_atom_site_label
_atom_site_type_symbol
_atom_site_fract_x
_atom_site_fract_y
_atom_site_fract_z
_atom_site_U_iso_or_equiv
_atom_site_adp_type
_atom_site_occupancy
_atom_site_symmetry_multiplicity
_atom_site_calc_flag
_atom_site_refinement_flags
C1 C -0.1132(7) 0.3917(6) 0.4000(2) 0.0770(15) Uani 1 1 d .
H1 H -0.1738 0.3230 0.3913 0.092 Uiso 1 1 calc R
C2 C 0.4033(4) 1.4036(4) 0.03334(17) 0.0434(9) Uani 1 1 d .
C3 C -0.0604(9) 0.4713(5) 0.2988(2) 0.0785(18) Uani 1 1 d .
C4 C 0.1560(4) 0.8491(4) 0.81095(17) 0.0463(10) Uani 1 1 d .
H4 H 0.1316 0.9052 0.7778 0.056 Uiso 1 1 calc R
C5 C 0.0880(5) 0.7461(4) 0.90050(17) 0.0493(10) Uani 1 1 d .
H5 H 0.0177 0.7303 0.9308 0.059 Uiso 1 1 calc R
C6 C 0.4419(5) 1.5246(4) 0.05084(17) 0.0492(10) Uani 1 1 d .
H6 H 0.4033 1.5418 0.0853 0.059 Uiso 1 1 calc R
C7 C 0.1975(4) 1.0486(5) 0.27203(17) 0.0456(9) Uani 1 1 d .
C8 C 0.2390(4) 1.0078(5) 0.44787(16) 0.0466(10) Uani 1 1 d .
C9 C 0.0720(5) 0.6205(4) 0.16192(17) 0.0487(10) Uani 1 1 d .
C10 C 0.3047(5) 1.2931(5) 0.0707(2) 0.0528(11) Uani 1 1 d .
C11 C 0.4626(4) 1.3788(4) -0.01782(17) 0.0480(10) Uani 1 1 d .
H11 H 0.4381 1.2965 -0.0300 0.058 Uiso 1 1 calc R
C12 C 0.1780(5) 1.1281(5) 0.41766(18) 0.0553(11) Uani 1 1 d .
H12 H 0.1438 1.2009 0.4358 0.066 Uiso 1 1 calc R
C13 C 0.2131(4) 1.0350(4) 0.33282(16) 0.0431(9) Uani 1 1 d .
C14 C 0.4962(4) 0.5112(4) 0.46935(18) 0.0505(10) Uani 1 1 d .
C15 C 0.1672(5) 1.1416(5) 0.36136(17) 0.0534(11) Uani 1 1 d .
H15 H 0.1280 1.2245 0.3420 0.064 Uiso 1 1 calc R
C16 C 0.3169(5) 0.9678(6) 0.68243(18) 0.0579(12) Uani 1 1 d .
C17 C 0.2747(5) 0.9147(5) 0.36258(17) 0.0568(11) Uani 1 1 d .
H17 H 0.3073 0.8414 0.3444 0.068 Uiso 1 1 calc R
C18 C 0.3308(5) 0.7098(5) 0.86140(18) 0.0534(11) Uani 1 1 d .
H18 H 0.4244 0.6696 0.8644 0.064 Uiso 1 1 calc R
C19 C 0.0929(5) 0.7525(4) 0.17419(17) 0.0499(10) Uani 1 1 d .
H19 H 0.0970 0.7593 0.2114 0.060 Uiso 1 1 calc R
C20 C 0.1643(5) 1.0690(5) 0.54185(17) 0.0550(11) Uani 1 1 d .
H20 H 0.0905 1.1274 0.5260 0.066 Uiso 1 1 calc R
C21 C 0.1827(5) 1.0592(5) 0.59778(18) 0.0580(12) Uani 1 1 d .
H21 H 0.1223 1.1122 0.6189 0.070 Uiso 1 1 calc R
C22 C 0.2902(5) 0.9714(5) 0.62272(17) 0.0542(11) Uani 1 1 d .
C23 C 0.2882(5) 0.9021(5) 0.41890(18) 0.0613(12) Uani 1 1 d .
H23 H 0.3312 0.8208 0.4379 0.074 Uiso 1 1 calc R
C24 C 0.0803(6) 0.7346(5) 0.0672(2) 0.0704(14) Uani 1 1 d .
H24 H 0.0753 0.7309 0.0298 0.085 Uiso 1 1 calc R
C25 C 0.4863(6) 0.5550(5) 0.3529(2) 0.0618(12) Uani 1 1 d .
C26 C 0.4661(5) 0.8547(6) 0.1723(2) 0.0670(13) Uani 1 1 d .
H26 H 0.4036 0.8254 0.2042 0.080 Uiso 1 1 calc R
C27 C 0.3789(5) 0.8945(6) 0.59007(18) 0.0673(14) Uani 1 1 d .
H27 H 0.4514 0.8347 0.6062 0.081 Uiso 1 1 calc R
C28 C 0.2248(5) 0.6849(5) 0.90594(19) 0.0622(12) Uani 1 1 d .
H28 H 0.2461 0.6274 0.9392 0.075 Uiso 1 1 calc R
C29 C 0.1011(5) 0.8611(5) 0.08361(18) 0.0578(12) Uani 1 1 d .
H29 H 0.1111 0.9428 0.0566 0.069 Uiso 1 1 calc R
C30 C 0.4135(5) 0.8284(6) 0.76506(17) 0.0590(12) Uani 1 1 d .
H30A H 0.4614 0.9161 0.7678 0.071 Uiso 1 1 calc R
H30B H 0.4878 0.7541 0.7688 0.071 Uiso 1 1 calc R
C31 C 0.5791(6) 0.6154(5) 0.4344(2) 0.0703(14) Uani 1 1 d .
H31 H 0.6394 0.6729 0.4497 0.084 Uiso 1 1 calc R
C32 C 0.5246(6) 1.0122(5) 0.0940(2) 0.0751(15) Uani 1 1 d .
H32 H 0.5036 1.0945 0.0693 0.090 Uiso 1 1 calc R
C33 C 0.3616(5) 0.9050(6) 0.53414(19) 0.0697(15) Uani 1 1 d .
H33 H 0.4228 0.8524 0.5131 0.084 Uiso 1 1 calc R
C34 C 0.0609(8) 0.4865(5) 0.20499(19) 0.0806(18) Uani 1 1 d .
H34A H -0.0283 0.4367 0.2008 0.097 Uiso 1 1 calc R
H34B H 0.1444 0.4260 0.1979 0.097 Uiso 1 1 calc R
C35 C 0.5747(6) 0.6365(6) 0.3775(2) 0.0748(15) Uani 1 1 d .
H35 H 0.6327 0.7072 0.3552 0.090 Uiso 1 1 calc R
C36 C 0.2543(4) 0.9927(5) 0.50874(17) 0.0494(10) Uani 1 1 d .
C37 C 0.2967(4) 0.7941(4) 0.81291(16) 0.0430(9) Uani 1 1 d .
C38 C -0.0100(7) 0.4978(5) 0.4703(2) 0.0755(16) Uani 1 1 d .
C39 C 0.0668(6) 0.6132(5) 0.10677(19) 0.0589(12) Uani 1 1 d .
H39 H 0.0541 0.5262 0.0962 0.071 Uiso 1 1 calc R
C40 C 0.6819(6) 0.8183(6) 0.1168(2) 0.0762(16) Uani 1 1 d .
H40 H 0.7663 0.7664 0.1092 0.091 Uiso 1 1 calc R
C41 C 0.5883(6) 0.7731(6) 0.1633(2) 0.0740(16) Uani 1 1 d .
C42 C 0.4077(7) 0.4328(6) 0.4441(2) 0.091(2) Uani 1 1 d .
H42 H 0.3490 0.3622 0.4661 0.109 Uiso 1 1 calc R
C43 C -0.0411(7) 0.4858(5) 0.3578(2) 0.0730(16) Uani 1 1 d .
C44 C -0.0974(7) 0.3974(6) 0.4551(2) 0.0778(16) Uani 1 1 d .
H44 H -0.1472 0.3315 0.4828 0.093 Uiso 1 1 calc R
C45 C 0.4803(9) 0.5701(6) 0.2916(3) 0.0849(17) Uani 1 1 d .
C46 C 0.6499(6) 0.9387(6) 0.0826(3) 0.0882(19) Uani 1 1 d .
H46 H 0.7129 0.9717 0.0511 0.106 Uiso 1 1 calc R
C47 C 0.0433(10) 0.5894(6) 0.3717(2) 0.112(3) Uani 1 1 d .
H47 H 0.0926 0.6550 0.3438 0.134 Uiso 1 1 calc R
C48 C 0.0556(10) 0.5967(6) 0.4271(2) 0.116(3) Uani 1 1 d .
H48 H 0.1095 0.6703 0.4355 0.139 Uiso 1 1 calc R
C49 C 0.4029(8) 0.4549(6) 0.3877(3) 0.104(2) Uani 1 1 d .
H49 H 0.3401 0.3994 0.3726 0.125 Uiso 1 1 calc R
C50 C 0.6138(10) 0.6341(9) 0.2007(3) 0.155(4) Uani 1 1 d .
H50A H 0.5504 0.5634 0.1911 0.186 Uiso 1 1 calc R
H50B H 0.7154 0.6051 0.1934 0.186 Uiso 1 1 calc R
Cd1 Cd 0.19158(3) 1.08434(3) 0.159232(11) 0.03991(12) Uani 1 1 d .
N1 N 0.0518(3) 0.8273(3) 0.85336(13) 0.0411(7) Uani 1 1 d .
N2 N 0.4311(4) 0.9723(4) 0.13848(15) 0.0540(9) Uani 1 1 d .
N3 N 0.1078(4) 0.8719(3) 0.13629(14) 0.0457(8) Uani 1 1 d .
N4 N 0.0581(7) 0.5085(4) 0.26187(16) 0.0858(16) Uani 1 1 d .
H4A H 0.1335 0.5462 0.2725 0.103 Uiso 1 1 calc R
N5 N 0.5864(6) 0.6350(8) 0.2596(2) 0.131(3) Uani 1 1 d .
H5A H 0.6461 0.6829 0.2744 0.158 Uiso 1 1 calc R
N6 N 0.3603(4) 0.8432(4) 0.71046(14) 0.0571(10) Uani 1 1 d .
H6A H 0.3564 0.7692 0.6954 0.069 Uiso 1 1 calc R
O1 O -0.1757(6) 0.4268(6) 0.28548(17) 0.1062(16) Uani 1 1 d .
O2 O 0.3818(10) 0.5246(8) 0.2716(2) 0.217(5) Uani 1 1 d .
O3 O 0.2440(4) 1.2021(4) 0.04991(15) 0.0700(9) Uani 1 1 d .
O4 O 0.2947(3) 1.2977(3) 0.12167(13) 0.0607(8) Uani 1 1 d .
O5 O 0.1735(4) 1.1666(4) 0.24412(13) 0.0733(10) Uani 1 1 d .
O6 O 0.2095(4) 0.9415(4) 0.25040(13) 0.0749(10) Uani 1 1 d .
O7 O 0.3022(5) 1.0734(4) 0.70380(13) 0.0773(10) Uani 1 1 d .

loop_
_atom_site_aniso_label
_atom_site_aniso_U_11
_atom_site_aniso_U_22
_atom_site_aniso_U_33
_atom_site_aniso_U_23
_atom_site_aniso_U_13
_atom_site_aniso_U_12
C1 0.114(5) 0.066(3) 0.051(3) -0.012(3) -0.007(3) 0.009(3)
C2 0.039(2) 0.043(2) 0.042(2) 0.0095(18) -0.0039(17) -0.0035(17)
C3 0.149(6) 0.045(3) 0.042(3) -0.008(2) -0.017(4) 0.040(3)
C4 0.046(2) 0.049(2) 0.039(2) 0.0053(18) -0.0054(18) -0.0032(18)
C5 0.049(2) 0.058(3) 0.037(2) 0.000(2) 0.0009(18) -0.006(2)
C6 0.053(2) 0.050(2) 0.040(2) 0.0012(19) 0.0050(19) -0.0035(19)
C7 0.043(2) 0.058(3) 0.036(2) -0.010(2) -0.0018(17) -0.0030(19)
C8 0.042(2) 0.064(3) 0.032(2) -0.0039(19) -0.0019(17) -0.0074(19)
C9 0.071(3) 0.036(2) 0.038(2) -0.0062(18) 0.006(2) -0.0041(19)
C10 0.042(2) 0.044(2) 0.064(3) 0.008(2) 0.008(2) -0.0018(19)
C11 0.052(2) 0.041(2) 0.046(2) 0.0029(18) -0.0001(19) -0.0089(18)
C12 0.078(3) 0.049(2) 0.041(2) -0.014(2) -0.004(2) 0.002(2)
C13 0.044(2) 0.051(2) 0.033(2) -0.0043(18) 0.0003(17) -0.0052(18)
C14 0.044(2) 0.040(2) 0.061(3) 0.005(2) -0.001(2) 0.0047(18)
C15 0.076(3) 0.046(2) 0.036(2) -0.0009(19) -0.010(2) 0.006(2)
C16 0.055(3) 0.080(3) 0.036(2) -0.007(2) 0.001(2) -0.019(2)
C17 0.069(3) 0.065(3) 0.036(2) -0.012(2) -0.002(2) 0.018(2)
C18 0.043(2) 0.066(3) 0.048(3) -0.001(2) -0.0082(19) 0.007(2)
C19 0.079(3) 0.036(2) 0.033(2) -0.0043(17) 0.001(2) -0.010(2)
C20 0.055(3) 0.069(3) 0.041(3) -0.008(2) -0.006(2) 0.004(2)
C21 0.059(3) 0.071(3) 0.041(3) -0.009(2) 0.006(2) -0.005(2)
C22 0.049(2) 0.080(3) 0.030(2) -0.003(2) 0.0023(18) -0.013(2)
C23 0.068(3) 0.075(3) 0.038(2) -0.003(2) -0.009(2) 0.022(2)
C24 0.112(4) 0.064(3) 0.037(3) -0.012(2) -0.005(3) -0.010(3)
C25 0.076(3) 0.048(3) 0.055(3) 0.002(2) -0.002(2) 0.010(2)
C26 0.065(3) 0.086(4) 0.049(3) -0.014(3) -0.002(2) 0.020(3)
C27 0.047(3) 0.114(4) 0.040(3) -0.011(3) -0.004(2) 0.011(3)
C28 0.058(3) 0.076(3) 0.045(3) 0.011(2) -0.011(2) 0.006(2)
C29 0.083(3) 0.048(2) 0.039(3) 0.002(2) -0.005(2) -0.008(2)
C30 0.051(3) 0.089(3) 0.036(2) -0.005(2) -0.0041(19) -0.001(2)
C31 0.073(3) 0.067(3) 0.064(3) 0.010(3) -0.006(3) -0.024(3)
C32 0.078(4) 0.053(3) 0.088(4) -0.010(3) 0.024(3) -0.001(3)
C33 0.053(3) 0.119(4) 0.036(3) -0.013(3) -0.002(2) 0.013(3)
C34 0.162(6) 0.034(2) 0.045(3) -0.010(2) -0.002(3) -0.014(3)
C35 0.070(3) 0.077(4) 0.065(4) 0.014(3) 0.004(3) -0.017(3)
C36 0.042(2) 0.071(3) 0.034(2) -0.005(2) -0.0004(17) -0.008(2)
C37 0.044(2) 0.049(2) 0.036(2) -0.0046(18) -0.0085(17) -0.0051(18)
C38 0.136(5) 0.044(3) 0.047(3) -0.011(2) -0.007(3) 0.021(3)
C39 0.083(3) 0.045(2) 0.050(3) -0.015(2) 0.000(2) -0.004(2)
C40 0.056(3) 0.093(4) 0.084(4) -0.035(3) 0.005(3) 0.019(3)
C41 0.079(4) 0.098(4) 0.048(3) -0.022(3) -0.015(3) 0.040(3)
C42 0.108(5) 0.083(4) 0.071(4) 0.023(3) -0.021(3) -0.052(4)
C43 0.132(5) 0.040(2) 0.046(3) -0.009(2) -0.011(3) 0.027(3)
C44 0.121(5) 0.066(3) 0.044(3) -0.006(2) -0.002(3) 0.019(3)
C45 0.128(6) 0.058(3) 0.067(4) -0.002(3) -0.015(4) 0.003(3)
C46 0.077(4) 0.067(3) 0.113(5) -0.016(3) 0.037(3) -0.002(3)
C47 0.235(9) 0.055(3) 0.046(3) -0.007(3) -0.010(4) -0.019(4)
C48 0.245(9) 0.055(3) 0.048(3) -0.011(3) -0.010(4) -0.024(4)
C49 0.153(6) 0.080(4) 0.074(4) 0.015(3) -0.032(4) -0.053(4)
C50 0.192(8) 0.189(8) 0.060(4) 0.017(5) 0.021(5) 0.148(7)
Cd1 0.04763(19) 0.03612(18) 0.03309(19) 0.00012(12) 0.00026(12) -0.00419(12)
N1 0.0451(18) 0.0412(17) 0.0350(18) -0.0005(14) -0.0046(14) -0.0019(14)
N2 0.055(2) 0.055(2) 0.052(2) -0.0111(18) 0.0018(18) 0.0059(17)
N3 0.060(2) 0.0365(17) 0.0386(19) -0.0015(15) -0.0025(16) -0.0035(15)
N4 0.181(5) 0.040(2) 0.036(2) -0.0040(18) -0.005(3) -0.027(3)
N5 0.076(4) 0.247(8) 0.050(3) 0.021(4) -0.004(3) 0.056(4)
N6 0.060(2) 0.079(3) 0.0323(19) -0.0102(19) -0.0026(17) -0.003(2)
O1 0.114(4) 0.149(4) 0.063(3) -0.033(3) -0.030(3) 0.055(3)
O2 0.353(11) 0.222(7) 0.075(4) -0.003(4) -0.029(5) -0.203(8)
O3 0.061(2) 0.062(2) 0.080(2) 0.0001(18) 0.0109(17) -0.0206(17)
O4 0.067(2) 0.0525(18) 0.052(2) 0.0106(15) 0.0165(16) -0.0052(15)
O5 0.120(3) 0.060(2) 0.0375(18) -0.0001(16) -0.0133(18) 0.002(2)
O6 0.120(3) 0.066(2) 0.0408(18) -0.0180(16) -0.0089(18) 0.013(2)
O7 0.119(3) 0.070(2) 0.0421(19) -0.0059(17) -0.0071(19) -0.021(2)

loop_
_atom_type_symbol
_atom_type_description
_atom_type_scat_dispersion_real
_atom_type_scat_dispersion_imag
_atom_type_scat_source
C C 0.0033 0.0016 'International Tables Vol C Tables 4.2.6.8 and 6.1.1.4'
H H 0.0000 0.0000 'International Tables Vol C Tables 4.2.6.8 and 6.1.1.4'
O O 0.0106 0.0060 'International Tables Vol C Tables 4.2.6.8 and 6.1.1.4'
N N 0.0061 0.0033 'International Tables Vol C Tables 4.2.6.8 and 6.1.1.4'
Cd Cd -0.8075 1.2024 'International Tables Vol C Tables 4.2.6.8 and 6.1.1.4'

loop_
_geom_angle_atom_site_label_1
_geom_angle_atom_site_label_2
_geom_angle_atom_site_label_3
_geom_angle
_geom_angle_site_symmetry_1
_geom_angle_site_symmetry_3
C43 C1 C44 121.1(6) . .
C6 C2 C11 119.0(4) . .
C6 C2 C10 120.9(4) . .
C11 C2 C10 119.9(4) . .
O1 C3 N4 122.6(5) . .
O1 C3 C43 121.8(6) . .
N4 C3 C43 115.6(6) . .
N1 C4 C37 124.4(4) . .
N1 C5 C28 122.5(4) . .
C2 C6 C11 120.7(4) . 2_685
O5 C7 O6 121.3(4) . .
O5 C7 C13 119.5(4) . .
O6 C7 C13 119.3(4) . .
O5 C7 Cd1 59.2(2) . .
O6 C7 Cd1 62.3(2) . .
C13 C7 Cd1 175.2(3) . .
C23 C8 C12 117.2(4) . .
C23 C8 C36 121.0(4) . .
C12 C8 C36 121.8(4) . .
C39 C9 C19 116.6(4) . .
C39 C9 C34 119.6(4) . .
C19 C9 C34 123.7(4) . .
O3 C10 O4 124.4(4) . .
O3 C10 C2 119.2(4) . .
O4 C10 C2 116.4(4) . .
C6 C11 C2 120.3(4) 2_685 .
C15 C12 C8 121.2(4) . .
C15 C13 C17 117.7(4) . .
C15 C13 C7 121.4(4) . .
C17 C13 C7 121.0(4) . .
C42 C14 C31 116.0(5) . .
C42 C14 C14 123.1(5) . 2_666
C31 C14 C14 121.0(5) . 2_666
C12 C15 C13 121.6(4) . .
O7 C16 N6 122.2(4) . .
O7 C16 C22 121.8(5) . .
N6 C16 C22 116.0(4) . .
C23 C17 C13 120.8(4) . .
C37 C18 C28 119.4(4) . .
N3 C19 C9 124.5(4) . .
C21 C20 C36 121.2(4) . .
C20 C21 C22 120.7(4) . .
C27 C22 C21 118.2(4) . .
C27 C22 C16 120.9(4) . .
C21 C22 C16 120.7(4) . .
C17 C23 C8 121.6(4) . .
C29 C24 C39 119.0(4) . .
C49 C25 C35 116.5(5) . .
C49 C25 C45 119.7(5) . .
C35 C25 C45 123.8(5) . .
N2 C26 C41 124.3(5) . .
C22 C27 C33 121.2(5) . .
C5 C28 C18 119.1(4) . .
N3 C29 C24 122.7(4) . .
N6 C30 C37 115.2(4) . .
C35 C31 C14 121.7(5) . .
N2 C32 C46 123.3(5) . .
C27 C33 C36 121.0(5) . .
N4 C34 C9 114.5(4) . .
C31 C35 C25 121.4(5) . .
C33 C36 C20 117.6(4) . .
C33 C36 C8 121.0(4) . .
C20 C36 C8 121.3(4) . .
C18 C37 C4 117.4(4) . .
C18 C37 C30 120.0(4) . .
C4 C37 C30 122.6(4) . .
C44 C38 C48 116.1(5) . .
C44 C38 C38 122.0(6) . 2_566
C48 C38 C38 121.9(7) . 2_566
C9 C39 C24 119.9(4) . .
C46 C40 C41 118.9(5) . .
C40 C41 C26 117.7(5) . .
C40 C41 C50 120.8(5) . .
C26 C41 C50 121.4(5) . .
C14 C42 C49 122.1(5) . .
C1 C43 C47 118.2(5) . .
C1 C43 C3 118.2(5) . .
C47 C43 C3 123.6(5) . .
C38 C44 C1 121.9(5) . .
O2 C45 N5 119.2(7) . .
O2 C45 C25 122.4(7) . .
N5 C45 C25 118.4(6) . .
C40 C46 C32 119.7(5) . .
C43 C47 C48 120.4(6) . .
C38 C48 C47 122.2(6) . .
C25 C49 C42 122.4(6) . .
N5 C50 C41 115.1(6) . .
O4 Cd1 O5 86.00(12) . .
O4 Cd1 N3 142.88(12) . .
O5 Cd1 N3 130.92(12) . .
O4 Cd1 N1 92.38(11) . 2_576
O5 Cd1 N1 87.45(12) . 2_576
N3 Cd1 N1 86.48(11) . 2_576
O4 Cd1 O6 129.67(13) . .
O5 Cd1 O6 53.80(11) . .
N3 Cd1 O6 84.16(11) . .
N1 Cd1 O6 112.02(12) 2_576 .
O4 Cd1 N2 88.51(12) . .
O5 Cd1 N2 113.67(13) . .
N3 Cd1 N2 80.20(12) . .
N1 Cd1 N2 158.87(12) 2_576 .
O6 Cd1 N2 83.02(13) . .
O4 Cd1 C7 107.86(13) . .
O5 Cd1 C7 26.88(11) . .
N3 Cd1 C7 108.69(12) . .
N1 Cd1 C7 101.72(11) 2_576 .
O6 Cd1 C7 26.98(11) . .
N2 Cd1 C7 98.08(12) . .
C5 N1 C4 117.2(3) . .
C5 N1 Cd1 122.6(3) . 2_576
C4 N1 Cd1 120.0(3) . 2_576
C26 N2 C32 116.0(4) . .
C26 N2 Cd1 117.6(3) . .
C32 N2 Cd1 126.2(3) . .
C29 N3 C19 117.3(4) . .
C29 N3 Cd1 120.0(3) . .
C19 N3 Cd1 121.5(3) . .
C3 N4 C34 121.6(5) . .
C45 N5 C50 125.3(8) . .
C16 N6 C30 122.3(4) . .
C10 O4 Cd1 101.8(3) . .
C7 O5 Cd1 94.0(3) . .
C7 O6 Cd1 90.8(3) . .

loop_
_geom_bond_atom_site_label_1
_geom_bond_atom_site_label_2
_geom_bond_distance
_geom_bond_site_symmetry_2
C1 C43 1.371(7) .
C1 C44 1.383(7) .
C2 C6 1.370(6) .
C2 C11 1.383(6) .
C2 C10 1.519(5) .
C3 O1 1.227(8) .
C3 N4 1.355(8) .
C3 C43 1.503(7) .
C4 N1 1.334(5) .
C4 C37 1.374(6) .
C5 N1 1.334(5) .
C5 C28 1.369(6) .
C6 C11 1.379(5) 2_685
C7 O5 1.237(5) .
C7 O6 1.239(5) .
C7 C13 1.492(5) .
C7 Cd1 2.730(4) .
C8 C23 1.388(6) .
C8 C12 1.386(6) .
C8 C36 1.492(5) .
C9 C39 1.372(6) .
C9 C19 1.374(5) .
C9 C34 1.506(6) .
C10 O3 1.247(5) .
C10 O4 1.254(5) .
C11 C6 1.379(5) 2_685
C12 C15 1.375(6) .
C13 C15 1.381(6) .
C13 C17 1.384(6) .
C14 C42 1.367(7) .
C14 C31 1.381(6) .
C14 C14 1.487(9) 2_666
C16 O7 1.224(6) .
C16 N6 1.336(6) .
C16 C22 1.499(6) .
C17 C23 1.380(6) .
C18 C37 1.366(6) .
C18 C28 1.383(6) .
C19 N3 1.338(5) .
C20 C21 1.382(6) .
C20 C36 1.395(6) .
C21 C22 1.385(6) .
C22 C27 1.385(6) .
C24 C29 1.368(6) .
C24 C39 1.374(6) .
C25 C49 1.357(7) .
C25 C35 1.376(7) .
C25 C45 1.491(8) .
C26 N2 1.324(6) .
C26 C41 1.371(6) .
C27 C33 1.379(6) .
C29 N3 1.322(5) .
C30 N6 1.443(5) .
C30 C37 1.507(6) .
C31 C35 1.377(7) .
C32 N2 1.327(6) .
C32 C46 1.362(7) .
C33 C36 1.388(6) .
C34 N4 1.447(6) .
C38 C44 1.380(8) .
C38 C48 1.387(8) .
C38 C38 1.492(10) 2_566
C40 C46 1.342(8) .
C40 C41 1.370(7) .
C41 C50 1.501(8) .
C42 C49 1.366(8) .
C43 C47 1.373(8) .
C45 O2 1.181(8) .
C45 N5 1.282(8) .
C47 C48 1.387(7) .
C50 N5 1.449(8) .
Cd1 O4 2.269(3) .
Cd1 O5 2.350(3) .
Cd1 N3 2.366(3) .
Cd1 N1 2.375(3) 2_576
Cd1 O6 2.417(3) .
Cd1 N2 2.463(4) .
N1 Cd1 2.375(3) 2_576

loop_
_geom_torsion_atom_site_label_1
_geom_torsion_atom_site_label_2
_geom_torsion_atom_site_label_3
_geom_torsion_atom_site_label_4
_geom_torsion
_geom_torsion_site_symmetry_1
_geom_torsion_site_symmetry_4
C11 C2 C6 C11 0.7(7) . 2_685
C10 C2 C6 C11 176.7(4) . 2_685
C6 C2 C10 O3 163.5(4) . .
C11 C2 C10 O3 -20.4(6) . .
C6 C2 C10 O4 -19.0(6) . .
C11 C2 C10 O4 157.1(4) . .
C6 C2 C11 C6 -0.7(7) . 2_685
C10 C2 C11 C6 -176.8(4) . 2_685
C23 C8 C12 C15 -0.1(7) . .
C36 C8 C12 C15 178.7(4) . .
O5 C7 C13 C15 15.8(6) . .
O6 C7 C13 C15 -164.6(4) . .
Cd1 C7 C13 C15 88(4) . .
O5 C7 C13 C17 -164.1(4) . .
O6 C7 C13 C17 15.5(6) . .
Cd1 C7 C13 C17 -92(4) . .
C8 C12 C15 C13 1.6(7) . .
C17 C13 C15 C12 -1.8(7) . .
C7 C13 C15 C12 178.4(4) . .
C15 C13 C17 C23 0.5(7) . .
C7 C13 C17 C23 -179.6(4) . .
C39 C9 C19 N3 0.2(7) . .
C34 C9 C19 N3 177.8(5) . .
C36 C20 C21 C22 -1.0(7) . .
C20 C21 C22 C27 0.4(7) . .
C20 C21 C22 C16 176.0(4) . .
O7 C16 C22 C27 142.0(5) . .
N6 C16 C22 C27 -36.8(6) . .
O7 C16 C22 C21 -33.5(7) . .
N6 C16 C22 C21 147.7(4) . .
C13 C17 C23 C8 1.0(8) . .
C12 C8 C23 C17 -1.1(7) . .
C36 C8 C23 C17 180.0(4) . .
C21 C22 C27 C33 0.2(8) . .
C16 C22 C27 C33 -175.4(5) . .
N1 C5 C28 C18 1.2(7) . .
C37 C18 C28 C5 -0.3(7) . .
C39 C24 C29 N3 -0.5(8) . .
C42 C14 C31 C35 -1.4(8) . .
C14 C14 C31 C35 179.2(5) 2_666 .
C22 C27 C33 C36 -0.2(8) . .
C39 C9 C34 N4 -176.2(5) . .
C19 C9 C34 N4 6.3(8) . .
C14 C31 C35 C25 0.5(9) . .
C49 C25 C35 C31 0.9(8) . .
C45 C25 C35 C31 -178.2(5) . .
C27 C33 C36 C20 -0.4(8) . .
C27 C33 C36 C8 177.9(5) . .
C21 C20 C36 C33 1.0(7) . .
C21 C20 C36 C8 -177.3(4) . .
C23 C8 C36 C33 24.2(7) . .
C12 C8 C36 C33 -154.6(5) . .
C23 C8 C36 C20 -157.6(4) . .
C12 C8 C36 C20 23.6(6) . .
C28 C18 C37 C4 -0.7(6) . .
C28 C18 C37 C30 176.8(4) . .
N1 C4 C37 C18 1.1(6) . .
N1 C4 C37 C30 -176.4(4) . .
N6 C30 C37 C18 146.2(4) . .
N6 C30 C37 C4 -36.4(6) . .
C19 C9 C39 C24 -0.8(7) . .
C34 C9 C39 C24 -178.5(5) . .
C29 C24 C39 C9 1.0(8) . .
C46 C40 C41 C26 -0.2(9) . .
C46 C40 C41 C50 175.7(7) . .
N2 C26 C41 C40 1.5(9) . .
N2 C26 C41 C50 -174.4(6) . .
C31 C14 C42 C49 0.8(9) . .
C14 C14 C42 C49 -179.8(6) 2_666 .
C44 C1 C43 C47 -2.3(9) . .
C44 C1 C43 C3 178.5(5) . .
O1 C3 C43 C1 31.6(8) . .
N4 C3 C43 C1 -147.5(5) . .
O1 C3 C43 C47 -147.5(7) . .
N4 C3 C43 C47 33.4(8) . .
C48 C38 C44 C1 2.9(9) . .
C38 C38 C44 C1 -178.6(6) 2_566 .
C43 C1 C44 C38 0.6(9) . .
C49 C25 C45 O2 19.0(10) . .
C35 C25 C45 O2 -161.9(8) . .
C49 C25 C45 N5 -160.9(7) . .
C35 C25 C45 N5 18.1(9) . .
C41 C40 C46 C32 -1.0(9) . .
N2 C32 C46 C40 1.1(10) . .
C1 C43 C47 C48 0.6(10) . .
C3 C43 C47 C48 179.7(7) . .
C44 C38 C48 C47 -4.6(11) . .
C38 C38 C48 C47 176.8(7) 2_566 .
C43 C47 C48 C38 3.0(12) . .
C35 C25 C49 C42 -1.5(10) . .
C45 C25 C49 C42 177.6(6) . .
C14 C42 C49 C25 0.6(12) . .
C40 C41 C50 N5 140.2(7) . .
C26 C41 C50 N5 -44.1(11) . .
O5 C7 Cd1 O4 37.1(3) . .
O6 C7 Cd1 O4 -147.7(3) . .
C13 C7 Cd1 O4 -38(4) . .
O6 C7 Cd1 O5 175.2(5) . .
C13 C7 Cd1 O5 -75(4) . .
O5 C7 Cd1 N3 -149.6(3) . .
O6 C7 Cd1 N3 25.7(3) . .
C13 C7 Cd1 N3 136(4) . .
O5 C7 Cd1 N1 -59.3(3) . 2_576
O6 C7 Cd1 N1 115.9(3) . 2_576
C13 C7 Cd1 N1 -134(4) . 2_576
O5 C7 Cd1 O6 -175.2(5) . .
C13 C7 Cd1 O6 110(4) . .
O5 C7 Cd1 N2 128.1(3) . .
O6 C7 Cd1 N2 -56.7(3) . .
C13 C7 Cd1 N2 53(4) . .
C28 C5 N1 C4 -0.8(6) . .
C28 C5 N1 Cd1 174.0(3) . 2_576
C37 C4 N1 C5 -0.3(6) . .
C37 C4 N1 Cd1 -175.3(3) . 2_576
C41 C26 N2 C32 -1.4(8) . .
C41 C26 N2 Cd1 173.5(4) . .
C46 C32 N2 C26 0.1(8) . .
C46 C32 N2 Cd1 -174.3(4) . .
O4 Cd1 N2 C26 149.0(4) . .
O5 Cd1 N2 C26 64.0(4) . .
N3 Cd1 N2 C26 -66.5(4) . .
N1 Cd1 N2 C26 -118.2(4) 2_576 .
O6 Cd1 N2 C26 18.7(3) . .
C7 Cd1 N2 C26 41.2(4) . .
O4 Cd1 N2 C32 -36.6(4) . .
O5 Cd1 N2 C32 -121.6(4) . .
N3 Cd1 N2 C32 107.8(4) . .
N1 Cd1 N2 C32 56.1(6) 2_576 .
O6 Cd1 N2 C32 -166.9(4) . .
C7 Cd1 N2 C32 -144.5(4) . .
C24 C29 N3 C19 -0.1(7) . .
C24 C29 N3 Cd1 167.6(4) . .
C9 C19 N3 C29 0.3(7) . .
C9 C19 N3 Cd1 -167.3(4) . .
O4 Cd1 N3 C29 -7.8(4) . .
O5 Cd1 N3 C29 165.1(3) . .
N1 Cd1 N3 C29 81.5(3) 2_576 .
O6 Cd1 N3 C29 -165.9(3) . .
N2 Cd1 N3 C29 -82.0(3) . .
C7 Cd1 N3 C29 -177.3(3) . .
O4 Cd1 N3 C19 159.5(3) . .
O5 Cd1 N3 C19 -27.7(4) . .
N1 Cd1 N3 C19 -111.2(3) 2_576 .
O6 Cd1 N3 C19 1.3(3) . .
N2 Cd1 N3 C19 85.2(3) . .
C7 Cd1 N3 C19 -10.1(3) . .
O1 C3 N4 C34 -5.5(8) . .
C43 C3 N4 C34 173.6(4) . .
C9 C34 N4 C3 117.1(5) . .
O2 C45 N5 C50 -13.3(12) . .
C25 C45 N5 C50 166.7(5) . .
C41 C50 N5 C45 111.5(10) . .
O7 C16 N6 C30 -9.2(7) . .
C22 C16 N6 C30 169.6(4) . .
C37 C30 N6 C16 91.0(5) . .
O3 C10 O4 Cd1 11.8(5) . .
C2 C10 O4 Cd1 -165.6(3) . .
O5 Cd1 O4 C10 -173.0(3) . .
N3 Cd1 O4 C10 1.6(4) . .
N1 Cd1 O4 C10 -85.7(3) 2_576 .
O6 Cd1 O4 C10 152.8(3) . .
N2 Cd1 O4 C10 73.2(3) . .
C7 Cd1 O4 C10 171.2(3) . .
O6 C7 O5 Cd1 -4.9(5) . .
C13 C7 O5 Cd1 174.7(3) . .
O4 Cd1 O5 C7 -144.9(3) . .
N3 Cd1 O5 C7 39.4(3) . .
N1 Cd1 O5 C7 122.5(3) 2_576 .
O6 Cd1 O5 C7 2.7(3) . .
N2 Cd1 O5 C7 -58.3(3) . .
O5 C7 O6 Cd1 4.8(5) . .
C13 C7 O6 Cd1 -174.8(3) . .
O4 Cd1 O6 C7 41.3(3) . .
O5 Cd1 O6 C7 -2.7(3) . .
N3 Cd1 O6 C7 -155.6(3) . .
N1 Cd1 O6 C7 -71.8(3) 2_576 .
N2 Cd1 O6 C7 123.5(3) . .
